data_4119754
loop_
_publ_author_name
'Yusuke Masuda'
'Maki Hasegawa'
'Makoto Yamashita'
'Kyoko Nozaki'
'Naoki Ishida'
'Masahiro Murakami'

_publ_section_title
;
 Oxidative Addition of a Strained C-C Bond onto Electron-Rich Rhodium(I)
 at Room Temperature
;
_journal_name_full 'Journal of the American Chemical Society'
_journal_page_first 7142
_journal_page_last 7145
_journal_paper_doi 10.1021/ja403461f
_journal_volume 135
_journal_year 2013
_chemical_formula_sum 'C32 H50 B N2 O P2 Rh'
_chemical_formula_weight 654.40
_chemical_name_systematic
; 
 ? 
;
_space_group_IT_number 2
_symmetry_cell_setting triclinic
_symmetry_space_group_name_Hall '-P 1'
_symmetry_space_group_name_H-M 'P -1'
_atom_sites_solution_hydrogens geom
_atom_sites_solution_primary direct
_atom_sites_solution_secondary difmap
_audit_creation_method SHELXL-97
_cell_angle_alpha 84.987(7)
_cell_angle_beta 89.233(7)
_cell_angle_gamma 80.471(6)
_cell_formula_units_Z 4
_cell_length_a 12.139(3)
_cell_length_b 12.768(3)
_cell_length_c 21.324(6)
_cell_measurement_reflns_used 12260
_cell_measurement_temperature 93(2)
_cell_measurement_theta_max 31.4
_cell_measurement_theta_min 1.9
_cell_volume 3247.0(14)
_computing_cell_refinement 'RIGAKU CrystalClear'
_computing_data_collection 'RIGAKU CrystalClear'
_computing_data_reduction 'RIGAKU CrystalClear'
_computing_molecular_graphics ORTEP-III
_computing_publication_material 'Yadokari-XG 2009 (Wakita, Nemoto et al., 2009)'
_computing_structure_refinement 'SHELXL-97 (Sheldrick, 1997)'
_computing_structure_solution SIR-97
_diffrn_ambient_temperature 93(2)
_diffrn_detector_area_resol_mean 28.5714
_diffrn_measured_fraction_theta_full 0.980
_diffrn_measured_fraction_theta_max 0.980
_diffrn_measurement_device_type 'RIGAKU/MSCIO Saturn CCD'
_diffrn_measurement_method 'omega scans'
_diffrn_radiation_monochromator graphite
_diffrn_radiation_source 'fine-focus sealed tube'
_diffrn_radiation_type MoK\a
_diffrn_radiation_wavelength 0.71075
_diffrn_reflns_av_R_equivalents 0.0337
_diffrn_reflns_av_sigmaI/netI 0.0444
_diffrn_reflns_limit_h_max 14
_diffrn_reflns_limit_h_min -13
_diffrn_reflns_limit_k_max 15
_diffrn_reflns_limit_k_min -15
_diffrn_reflns_limit_l_max 23
_diffrn_reflns_limit_l_min -25
_diffrn_reflns_number 22309
_diffrn_reflns_theta_full 25.00
_diffrn_reflns_theta_max 25.00
_diffrn_reflns_theta_min 1.70
_exptl_absorpt_coefficient_mu 0.651
_exptl_absorpt_correction_T_max 0.9377
_exptl_absorpt_correction_T_min 0.8808
_exptl_absorpt_correction_type multi-scan
_exptl_absorpt_process_details 'Jacobson, R. (1998) Private communication'
_exptl_crystal_colour Orange
_exptl_crystal_density_diffrn 1.339
_exptl_crystal_description Block
_exptl_crystal_F_000 1376
_exptl_crystal_size_max 0.20
_exptl_crystal_size_mid 0.15
_exptl_crystal_size_min 0.10
_refine_diff_density_max 0.663
_refine_diff_density_min -0.756
_refine_diff_density_rms 0.204
_refine_ls_extinction_method none
_refine_ls_goodness_of_fit_ref 1.117
_refine_ls_hydrogen_treatment constr
_refine_ls_matrix_type full
_refine_ls_number_parameters 827
_refine_ls_number_reflns 11221
_refine_ls_number_restraints 0
_refine_ls_restrained_S_all 1.117
_refine_ls_R_factor_all 0.0403
_refine_ls_R_factor_gt 0.0333
_refine_ls_shift/su_max 0.001
_refine_ls_shift/su_mean 0.000
_refine_ls_structure_factor_coef Fsqd
_refine_ls_weighting_details 'calc w=1/[\s^2^(Fo^2^)+(0.0654P)^2^+0.0000P] where P=(Fo^2^+2Fc^2^)/3'
_refine_ls_weighting_scheme calc
_refine_ls_wR_factor_gt 0.0931
_refine_ls_wR_factor_ref 0.1086
_reflns_number_gt 9843
_reflns_number_total 11221
_reflns_threshold_expression >2sigma(I)
_cod_data_source_file ja403461f_si_002.cif
_cod_data_source_block pbprh
_cod_database_code 4119754

loop_
_symmetry_equiv_pos_as_xyz
'x, y, z'
'-x, -y, -z'

loop_
_atom_site_label
_atom_site_type_symbol
_atom_site_fract_x
_atom_site_fract_y
_atom_site_fract_z
_atom_site_U_iso_or_equiv
_atom_site_adp_type
_atom_site_occupancy
_atom_site_symmetry_multiplicity
_atom_site_calc_flag
_atom_site_refinement_flags
Rh1 Rh 0.171622(18) 0.172685(17) 0.590022(10) 0.01026(8) Uani 1 1 d .
P1 P 0.27981(6) 0.27555(6) 0.52635(4) 0.01288(17) Uani 1 1 d .
P2 P 0.01696(6) 0.15772(6) 0.65797(4) 0.01231(17) Uani 1 1 d .
C1 C 0.2897(3) 0.1260(2) 0.65225(14) 0.0146(6) Uani 1 1 d .
O1 O 0.33248(18) 0.18350(17) 0.68394(10) 0.0203(5) Uani 1 1 d .
C2 C 0.3237(2) 0.0067(2) 0.65941(14) 0.0136(6) Uani 1 1 d .
C3 C 0.3848(3) -0.0425(3) 0.71153(15) 0.0193(7) Uani 1 1 d .
H1 H 0.4126 -0.0007 0.7405 0.027(10) Uiso 1 1 calc R
C4 C 0.4052(3) -0.1531(3) 0.72135(15) 0.0215(7) Uani 1 1 d .
H2 H 0.4477 -0.1875 0.7566 0.031(10) Uiso 1 1 calc R
C5 C 0.3625(3) -0.2128(3) 0.67858(15) 0.0214(7) Uani 1 1 d .
H3 H 0.3742 -0.2883 0.6854 0.025(9) Uiso 1 1 calc R
C6 C 0.3030(3) -0.1627(2) 0.62630(14) 0.0165(7) Uani 1 1 d .
H4 H 0.2751 -0.2048 0.5976 0.022(9) Uiso 1 1 calc R
C7 C 0.2831(2) -0.0519(2) 0.61467(14) 0.0144(6) Uani 1 1 d .
C8 C 0.2199(3) 0.0087(2) 0.56077(14) 0.0145(6) Uani 1 1 d .
H5 H 0.1528 -0.0225 0.5520 0.041(11) Uiso 1 1 calc R
H6 H 0.2669 0.0089 0.5225 0.057(14) Uiso 1 1 calc R
B1 B 0.1378(3) 0.3197(3) 0.62409(16) 0.0139(7) Uani 1 1 d .
N1 N 0.1981(2) 0.4062(2) 0.61088(11) 0.0140(5) Uani 1 1 d .
C9 C 0.1524(2) 0.4910(2) 0.64482(13) 0.0130(6) Uani 1 1 d .
C10 C 0.1806(3) 0.5907(2) 0.64918(14) 0.0185(7) Uani 1 1 d .
H7 H 0.2417 0.6121 0.6259 0.035(11) Uiso 1 1 calc R
C11 C 0.1172(3) 0.6594(3) 0.68859(15) 0.0217(7) Uani 1 1 d .
H8 H 0.1355 0.7282 0.6921 0.026(10) Uiso 1 1 calc R
C12 C 0.0279(3) 0.6288(3) 0.72268(15) 0.0218(7) Uani 1 1 d .
H9 H -0.0131 0.6767 0.7495 0.034(10) Uiso 1 1 calc R
C13 C -0.0027(3) 0.5292(2) 0.71837(14) 0.0170(7) Uani 1 1 d .
H10 H -0.0648 0.5093 0.7412 0.010(8) Uiso 1 1 calc R
C14 C 0.0602(2) 0.4595(2) 0.67967(13) 0.0138(6) Uani 1 1 d .
N2 N 0.0520(2) 0.3566(2) 0.66678(11) 0.0134(5) Uani 1 1 d .
C15 C 0.2933(3) 0.3959(2) 0.56872(14) 0.0164(7) Uani 1 1 d .
H11 H 0.3643 0.3848 0.5926 0.011(8) Uiso 1 1 calc R
H12 H 0.2902 0.4601 0.5388 0.025(9) Uiso 1 1 calc R
C16 C -0.0344(3) 0.2940(2) 0.68549(14) 0.0158(6) Uani 1 1 d .
H13 H -0.1065 0.3261 0.6652 0.025(9) Uiso 1 1 calc R
H14 H -0.0445 0.2895 0.7317 0.026(9) Uiso 1 1 calc R
C17 C 0.4286(3) 0.2256(3) 0.50345(16) 0.0197(7) Uani 1 1 d .
C18 C 0.4968(3) 0.3167(3) 0.48456(17) 0.0258(8) Uani 1 1 d .
H15 H 0.5734 0.2858 0.4741 0.025(9) Uiso 1 1 calc R
H16 H 0.4979 0.3609 0.5198 0.026(10) Uiso 1 1 calc R
H17 H 0.4618 0.3608 0.4479 0.053(13) Uiso 1 1 calc R
C19 C 0.4874(3) 0.1592(3) 0.56074(16) 0.0265(8) Uani 1 1 d .
H18 H 0.4497 0.0980 0.5723 0.043(12) Uiso 1 1 calc R
H19 H 0.4844 0.2034 0.5962 0.043(12) Uiso 1 1 calc R
H20 H 0.5655 0.1337 0.5502 0.039(11) Uiso 1 1 calc R
C20 C 0.4325(3) 0.1518(3) 0.45001(17) 0.0275(8) Uani 1 1 d .
H21 H 0.5094 0.1162 0.4443 0.059(14) Uiso 1 1 calc R
H22 H 0.4059 0.1940 0.4109 0.035(11) Uiso 1 1 calc R
H23 H 0.3845 0.0983 0.4607 0.020(9) Uiso 1 1 calc R
C21 C 0.1976(3) 0.3329(3) 0.45310(14) 0.0198(7) Uani 1 1 d .
C22 C 0.1579(3) 0.2417(3) 0.42158(15) 0.0264(8) Uani 1 1 d .
H24 H 0.1041 0.2717 0.3882 0.039(11) Uiso 1 1 calc R
H25 H 0.1221 0.1978 0.4531 0.039(11) Uiso 1 1 calc R
H26 H 0.2221 0.1977 0.4034 0.023(9) Uiso 1 1 calc R
C23 C 0.2581(3) 0.3980(3) 0.40439(16) 0.0292(8) Uani 1 1 d .
H27 H 0.3205 0.3510 0.3864 0.024(9) Uiso 1 1 calc R
H28 H 0.2868 0.4539 0.4247 0.035(11) Uiso 1 1 calc R
H29 H 0.2060 0.4306 0.3708 0.027(10) Uiso 1 1 calc R
C24 C 0.0937(3) 0.4077(3) 0.47378(16) 0.0253(8) Uani 1 1 d .
H30 H 0.0461 0.4341 0.4371 0.038(11) Uiso 1 1 calc R
H31 H 0.1167 0.4680 0.4926 0.039(11) Uiso 1 1 calc R
H32 H 0.0519 0.3687 0.5048 0.027(10) Uiso 1 1 calc R
C25 C -0.1032(3) 0.1360(3) 0.60833(15) 0.0199(7) Uani 1 1 d .
C26 C -0.2205(3) 0.1747(3) 0.63310(17) 0.0279(8) Uani 1 1 d .
H33 H -0.2762 0.1591 0.6040 0.052(13) Uiso 1 1 calc R
H34 H -0.2304 0.2517 0.6365 0.036(11) Uiso 1 1 calc R
H35 H -0.2299 0.1380 0.6747 0.069(15) Uiso 1 1 calc R
C27 C -0.0936(3) 0.0173(3) 0.59814(16) 0.0266(8) Uani 1 1 d .
H36 H -0.1102 -0.0224 0.6376 0.032(10) Uiso 1 1 calc R
H37 H -0.0176 -0.0100 0.5846 0.034(11) Uiso 1 1 calc R
H38 H -0.1470 0.0084 0.5657 0.033(10) Uiso 1 1 calc R
C28 C -0.0873(3) 0.1987(3) 0.54496(15) 0.0281(8) Uani 1 1 d .
H39 H -0.0156 0.1695 0.5266 0.058(14) Uiso 1 1 calc R
H40 H -0.0884 0.2738 0.5516 0.037(11) Uiso 1 1 calc R
H41 H -0.1480 0.1928 0.5163 0.028(10) Uiso 1 1 calc R
C29 C 0.0253(3) 0.0709(2) 0.73439(14) 0.0169(7) Uani 1 1 d .
C30 C 0.0783(3) -0.0454(3) 0.72540(15) 0.0202(7) Uani 1 1 d .
H42 H 0.0764 -0.0892 0.7654 0.042(12) Uiso 1 1 calc R
H43 H 0.1560 -0.0476 0.7117 0.031(10) Uiso 1 1 calc R
H44 H 0.0363 -0.0731 0.6935 0.034(11) Uiso 1 1 calc R
C31 C 0.1019(3) 0.1173(3) 0.77854(15) 0.0220(7) Uani 1 1 d .
H45 H 0.0636 0.1863 0.7907 0.046(12) Uiso 1 1 calc R
H46 H 0.1714 0.1269 0.7565 0.029(10) Uiso 1 1 calc R
H47 H 0.1191 0.0681 0.8163 0.031(10) Uiso 1 1 calc R
C32 C -0.0887(3) 0.0688(3) 0.76540(15) 0.0236(8) Uani 1 1 d .
H48 H -0.1314 0.0265 0.7418 0.027(10) Uiso 1 1 calc R
H49 H -0.1295 0.1418 0.7654 0.013(8) Uiso 1 1 calc R
H50 H -0.0783 0.0368 0.8088 0.021(9) Uiso 1 1 calc R
Rh2 Rh 0.630088(18) 0.297479(18) 0.912456(10) 0.01095(8) Uani 1 1 d .
P3 P 0.52914(7) 0.33745(6) 0.81731(4) 0.01344(17) Uani 1 1 d .
P4 P 0.70828(6) 0.17566(6) 0.99558(4) 0.01277(17) Uani 1 1 d .
C33 C 0.7744(3) 0.3215(2) 0.87679(14) 0.0165(7) Uani 1 1 d .
O2 O 0.82947(19) 0.26410(19) 0.84214(11) 0.0251(5) Uani 1 1 d .
C34 C 0.8136(3) 0.4191(2) 0.89674(13) 0.0138(6) Uani 1 1 d .
C35 C 0.9207(3) 0.4385(3) 0.88117(15) 0.0199(7) Uani 1 1 d .
H51 H 0.9689 0.3906 0.8573 0.035(11) Uiso 1 1 calc R
C36 C 0.9566(3) 0.5276(3) 0.90057(16) 0.0261(8) Uani 1 1 d .
H52 H 1.0297 0.5413 0.8907 0.028(10) Uiso 1 1 calc R
C37 C 0.8838(3) 0.5970(3) 0.93493(17) 0.0286(8) Uani 1 1 d .
H53 H 0.9077 0.6587 0.9483 0.050(13) Uiso 1 1 calc R
C38 C 0.7772(3) 0.5780(3) 0.94997(15) 0.0224(7) Uani 1 1 d .
H54 H 0.7289 0.6273 0.9729 0.029(10) Uiso 1 1 calc R
C39 C 0.7395(3) 0.4867(2) 0.93182(13) 0.0139(6) Uani 1 1 d .
C40 C 0.6295(3) 0.4545(2) 0.94845(14) 0.0145(6) Uani 1 1 d .
H55 H 0.5680 0.5075 0.9289 0.049(12) Uiso 1 1 calc R
H56 H 0.6189 0.4497 0.9947 0.049(12) Uiso 1 1 calc R
B2 B 0.6424(3) 0.1527(3) 0.87502(17) 0.0166(7) Uani 1 1 d .
N3 N 0.6110(2) 0.1334(2) 0.81264(11) 0.0140(5) Uani 1 1 d .
C41 C 0.6498(2) 0.0271(2) 0.80280(14) 0.0156(6) Uani 1 1 d .
C42 C 0.6475(3) -0.0294(3) 0.74990(15) 0.0186(7) Uani 1 1 d .
H57 H 0.6139 0.0042 0.7117 0.033(11) Uiso 1 1 calc R
C43 C 0.6963(3) -0.1370(3) 0.75474(16) 0.0260(8) Uani 1 1 d .
H58 H 0.6961 -0.1767 0.7191 0.038(11) Uiso 1 1 calc R
C44 C 0.7449(3) -0.1870(3) 0.81008(16) 0.0262(8) Uani 1 1 d .
H59 H 0.7765 -0.2604 0.8119 0.047(12) Uiso 1 1 calc R
C45 C 0.7480(3) -0.1314(3) 0.86309(16) 0.0198(7) Uani 1 1 d .
H60 H 0.7820 -0.1657 0.9010 0.018(9) Uiso 1 1 calc R
C46 C 0.7003(2) -0.0249(2) 0.85929(14) 0.0142(6) Uani 1 1 d .
N4 N 0.6930(2) 0.0509(2) 0.90343(11) 0.0148(5) Uani 1 1 d .
C47 C 0.5629(3) 0.2209(2) 0.76861(14) 0.0171(7) Uani 1 1 d .
H61 H 0.4945 0.2053 0.7491 0.014(8) Uiso 1 1 calc R
H62 H 0.6168 0.2350 0.7350 0.025(9) Uiso 1 1 calc R
C48 C 0.7416(3) 0.0381(2) 0.96599(14) 0.0182(7) Uani 1 1 d .
H63 H 0.8233 0.0140 0.9643 0.016(8) Uiso 1 1 calc R
H64 H 0.7079 -0.0145 0.9936 0.013(8) Uiso 1 1 calc R
C49 C 0.5517(3) 0.4514(3) 0.75839(14) 0.0214(7) Uani 1 1 d .
C50 C 0.6785(3) 0.4463(3) 0.75033(16) 0.0296(9) Uani 1 1 d .
H65 H 0.6932 0.4969 0.7152 0.042(12) Uiso 1 1 calc R
H66 H 0.7127 0.3740 0.7416 0.026(10) Uiso 1 1 calc R
H67 H 0.7104 0.4647 0.7891 0.034(11) Uiso 1 1 calc R
C51 C 0.5047(3) 0.5581(3) 0.78459(16) 0.0292(8) Uani 1 1 d .
H68 H 0.5288 0.6166 0.7578 0.026(9) Uiso 1 1 calc R
H69 H 0.5325 0.5583 0.8275 0.048(12) Uiso 1 1 calc R
H70 H 0.4230 0.5677 0.7851 0.016(8) Uiso 1 1 calc R
C52 C 0.5011(3) 0.4467(3) 0.69302(14) 0.0254(8) Uani 1 1 d .
H71 H 0.4200 0.4507 0.6968 0.027(10) Uiso 1 1 calc R
H72 H 0.5335 0.3795 0.6760 0.030(10) Uiso 1 1 calc R
H73 H 0.5177 0.5067 0.6647 0.053(13) Uiso 1 1 calc R
C53 C 0.3747(3) 0.3449(2) 0.83568(14) 0.0158(7) Uani 1 1 d .
C54 C 0.3478(3) 0.4158(3) 0.89080(14) 0.0221(7) Uani 1 1 d .
H74 H 0.2686 0.4205 0.9018 0.023(9) Uiso 1 1 calc R
H75 H 0.3641 0.4874 0.8782 0.030(10) Uiso 1 1 calc R
H76 H 0.3937 0.3847 0.9274 0.025(9) Uiso 1 1 calc R
C55 C 0.2932(3) 0.3881(3) 0.78152(15) 0.0233(7) Uani 1 1 d .
H77 H 0.3128 0.3469 0.7451 0.033(10) Uiso 1 1 calc R
H78 H 0.2979 0.4632 0.7699 0.022(9) Uiso 1 1 calc R
H79 H 0.2169 0.3817 0.7950 0.047(12) Uiso 1 1 calc R
C56 C 0.3546(3) 0.2313(3) 0.85721(15) 0.0204(7) Uani 1 1 d .
H80 H 0.4075 0.2003 0.8908 0.007(7) Uiso 1 1 calc R
H81 H 0.3654 0.1872 0.8215 0.024(9) Uiso 1 1 calc R
H82 H 0.2781 0.2341 0.8730 0.044(12) Uiso 1 1 calc R
C57 C 0.8438(3) 0.1847(3) 1.03609(14) 0.0172(7) Uani 1 1 d .
C58 C 0.9387(3) 0.1748(3) 0.98738(16) 0.0265(8) Uani 1 1 d .
H83 H 0.9199 0.2295 0.9522 0.056(14) Uiso 1 1 calc R
H84 H 0.9484 0.1040 0.9717 0.055(13) Uiso 1 1 calc R
H85 H 1.0082 0.1847 1.0072 0.025(9) Uiso 1 1 calc R
C59 C 0.8737(3) 0.0968(3) 1.08982(16) 0.0288(8) Uani 1 1 d .
H86 H 0.9498 0.0972 1.1045 0.017(8) Uiso 1 1 calc R
H87 H 0.8693 0.0273 1.0746 0.033(10) Uiso 1 1 calc R
H88 H 0.8212 0.1096 1.1247 0.035(11) Uiso 1 1 calc R
C60 C 0.8364(3) 0.2946(3) 1.06231(17) 0.0289(8) Uani 1 1 d .
H89 H 0.9091 0.3011 1.0797 0.040(11) Uiso 1 1 calc R
H90 H 0.7798 0.3014 1.0955 0.023(9) Uiso 1 1 calc R
H91 H 0.8158 0.3510 1.0283 0.060(14) Uiso 1 1 calc R
C61 C 0.5943(3) 0.1603(2) 1.05574(14) 0.0166(7) Uani 1 1 d .
C62 C 0.6091(3) 0.0593(3) 1.10096(16) 0.0261(8) Uani 1 1 d .
H92 H 0.5401 0.0563 1.1250 0.027(10) Uiso 1 1 calc R
H93 H 0.6708 0.0602 1.1300 0.041(12) Uiso 1 1 calc R
H94 H 0.6258 -0.0035 1.0769 0.060(14) Uiso 1 1 calc R
C63 C 0.5710(3) 0.2570(3) 1.09484(17) 0.0284(8) Uani 1 1 d .
H95 H 0.5009 0.2559 1.1180 0.063(14) Uiso 1 1 calc R
H96 H 0.5650 0.3227 1.0668 0.031(10) Uiso 1 1 calc R
H97 H 0.6323 0.2542 1.1247 0.029(10) Uiso 1 1 calc R
C64 C 0.4897(3) 0.1610(3) 1.01507(16) 0.0273(8) Uani 1 1 d .
H98 H 0.5033 0.1016 0.9882 0.025(10) Uiso 1 1 calc R
H99 H 0.4739 0.2285 0.9887 0.035(11) Uiso 1 1 calc R
H100 H 0.4257 0.1532 1.0425 0.024(9) Uiso 1 1 calc R

loop_
_atom_site_aniso_label
_atom_site_aniso_U_11
_atom_site_aniso_U_22
_atom_site_aniso_U_33
_atom_site_aniso_U_23
_atom_site_aniso_U_13
_atom_site_aniso_U_12
Rh1 0.01095(13) 0.00972(13) 0.01011(13) -0.00134(9) -0.00075(9) -0.00138(9)
P1 0.0132(4) 0.0117(4) 0.0135(4) -0.0010(3) 0.0017(3) -0.0014(3)
P2 0.0126(4) 0.0123(4) 0.0129(4) -0.0019(3) 0.0003(3) -0.0041(3)
C1 0.0144(15) 0.0158(16) 0.0138(15) -0.0015(13) -0.0011(12) -0.0032(13)
O1 0.0219(12) 0.0165(12) 0.0230(12) -0.0047(10) -0.0078(10) -0.0028(10)
C2 0.0104(14) 0.0139(16) 0.0172(15) -0.0001(12) 0.0006(12) -0.0046(12)
C3 0.0173(16) 0.0198(17) 0.0213(17) -0.0007(14) -0.0033(13) -0.0052(14)
C4 0.0206(17) 0.0193(17) 0.0225(17) 0.0071(14) -0.0032(14) -0.0019(14)
C5 0.0225(17) 0.0123(16) 0.0284(18) 0.0017(14) 0.0028(14) -0.0019(13)
C6 0.0160(16) 0.0143(16) 0.0188(16) -0.0023(13) 0.0016(13) -0.0006(13)
C7 0.0120(15) 0.0183(16) 0.0136(15) -0.0038(12) 0.0051(12) -0.0034(13)
C8 0.0178(16) 0.0121(15) 0.0135(15) -0.0030(12) 0.0008(13) -0.0015(13)
B1 0.0163(17) 0.0153(18) 0.0106(16) -0.0025(14) -0.0017(14) -0.0033(14)
N1 0.0158(13) 0.0100(13) 0.0164(13) -0.0025(10) 0.0011(11) -0.0024(10)
C9 0.0146(15) 0.0121(15) 0.0110(14) 0.0014(12) 0.0004(12) 0.0008(12)
C10 0.0227(17) 0.0145(16) 0.0190(16) -0.0008(13) 0.0013(13) -0.0057(14)
C11 0.0269(18) 0.0119(16) 0.0267(18) -0.0050(14) 0.0021(15) -0.0030(14)
C12 0.0239(18) 0.0181(17) 0.0232(18) -0.0082(14) 0.0054(14) 0.0001(14)
C13 0.0188(16) 0.0161(16) 0.0147(15) 0.0000(13) -0.0008(13) 0.0003(13)
C14 0.0143(15) 0.0138(15) 0.0125(15) 0.0012(12) -0.0044(12) -0.0012(12)
N2 0.0132(13) 0.0128(13) 0.0147(13) -0.0023(10) 0.0011(10) -0.0030(10)
C15 0.0169(16) 0.0158(16) 0.0175(16) -0.0012(13) 0.0043(13) -0.0058(13)
C16 0.0130(15) 0.0161(16) 0.0187(16) -0.0038(13) 0.0028(13) -0.0027(13)
C17 0.0146(16) 0.0150(16) 0.0298(18) -0.0034(14) 0.0067(14) -0.0034(13)
C18 0.0190(17) 0.0217(18) 0.037(2) -0.0048(16) 0.0094(15) -0.0054(15)
C19 0.0131(16) 0.028(2) 0.037(2) 0.0028(16) 0.0014(15) -0.0008(14)
C20 0.0221(18) 0.0220(18) 0.039(2) -0.0088(16) 0.0130(16) -0.0022(15)
C21 0.0235(17) 0.0203(17) 0.0142(16) 0.0057(13) -0.0028(13) -0.0028(14)
C22 0.033(2) 0.033(2) 0.0146(17) -0.0014(15) -0.0045(15) -0.0081(17)
C23 0.035(2) 0.030(2) 0.0214(18) 0.0082(16) 0.0010(16) -0.0080(17)
C24 0.0240(18) 0.0265(19) 0.0221(18) 0.0085(15) -0.0068(15) 0.0003(15)
C25 0.0182(16) 0.0240(18) 0.0186(16) -0.0029(14) -0.0052(13) -0.0058(14)
C26 0.0151(17) 0.036(2) 0.034(2) -0.0037(17) -0.0059(15) -0.0072(16)
C27 0.030(2) 0.030(2) 0.0241(19) -0.0104(16) -0.0032(15) -0.0148(16)
C28 0.030(2) 0.035(2) 0.0208(18) 0.0004(16) -0.0093(15) -0.0100(17)
C29 0.0226(17) 0.0137(16) 0.0153(16) -0.0018(13) 0.0020(13) -0.0055(13)
C30 0.0249(18) 0.0168(17) 0.0186(17) -0.0003(13) 0.0047(14) -0.0037(14)
C31 0.0297(19) 0.0218(18) 0.0147(16) 0.0032(14) -0.0043(14) -0.0067(15)
C32 0.0302(19) 0.0208(18) 0.0218(18) -0.0048(14) 0.0117(15) -0.0097(15)
Rh2 0.01287(13) 0.00932(13) 0.01074(14) -0.00117(9) -0.00040(10) -0.00190(9)
P3 0.0158(4) 0.0129(4) 0.0113(4) -0.0005(3) -0.0015(3) -0.0015(3)
P4 0.0149(4) 0.0108(4) 0.0126(4) -0.0002(3) -0.0019(3) -0.0023(3)
C33 0.0181(16) 0.0161(16) 0.0153(16) -0.0004(13) -0.0006(13) -0.0039(13)
O2 0.0233(12) 0.0253(13) 0.0305(13) -0.0160(11) 0.0110(11) -0.0086(11)
C34 0.0174(16) 0.0135(15) 0.0108(14) 0.0021(12) 0.0002(12) -0.0050(13)
C35 0.0194(17) 0.0199(17) 0.0208(17) -0.0036(14) 0.0027(14) -0.0040(14)
C36 0.0209(18) 0.0256(19) 0.034(2) -0.0039(16) 0.0037(15) -0.0100(15)
C37 0.034(2) 0.0188(18) 0.038(2) -0.0088(16) 0.0024(17) -0.0146(16)
C38 0.0288(19) 0.0138(16) 0.0251(18) -0.0040(14) 0.0029(15) -0.0041(14)
C39 0.0165(15) 0.0149(15) 0.0100(14) 0.0032(12) -0.0046(12) -0.0037(13)
C40 0.0172(16) 0.0104(15) 0.0157(16) -0.0010(12) -0.0002(13) -0.0018(13)
B2 0.0161(18) 0.0151(18) 0.0198(18) -0.0043(15) 0.0008(15) -0.0044(14)
N3 0.0167(13) 0.0118(13) 0.0137(13) -0.0029(10) -0.0030(10) -0.0020(11)
C41 0.0095(14) 0.0151(16) 0.0236(17) -0.0057(13) 0.0022(12) -0.0045(12)
C42 0.0137(15) 0.0230(18) 0.0215(17) -0.0090(14) 0.0036(13) -0.0068(13)
C43 0.0296(19) 0.027(2) 0.0258(19) -0.0198(16) 0.0079(15) -0.0102(16)
C44 0.0288(19) 0.0163(18) 0.035(2) -0.0111(15) 0.0054(16) -0.0024(15)
C45 0.0175(16) 0.0152(16) 0.0270(18) -0.0044(14) 0.0033(14) -0.0026(13)
C46 0.0124(15) 0.0121(15) 0.0197(16) -0.0055(13) 0.0020(12) -0.0050(12)
N4 0.0149(13) 0.0124(13) 0.0170(13) -0.0036(11) -0.0021(11) -0.0009(11)
C47 0.0171(16) 0.0188(17) 0.0152(16) -0.0047(13) -0.0005(13) 0.0000(13)
C48 0.0226(17) 0.0126(16) 0.0182(16) 0.0010(13) -0.0025(13) -0.0004(13)
C49 0.0335(19) 0.0181(17) 0.0125(15) 0.0030(13) -0.0051(14) -0.0059(15)
C50 0.032(2) 0.036(2) 0.0232(19) 0.0073(16) -0.0031(16) -0.0169(18)
C51 0.052(3) 0.0142(17) 0.0206(18) 0.0048(14) -0.0077(17) -0.0058(17)
C52 0.032(2) 0.028(2) 0.0152(17) 0.0069(14) -0.0059(14) -0.0045(16)
C53 0.0157(16) 0.0168(16) 0.0142(15) -0.0012(13) -0.0039(12) 0.0000(13)
C54 0.0235(18) 0.0281(19) 0.0139(16) -0.0073(14) 0.0002(14) 0.0008(15)
C55 0.0207(18) 0.028(2) 0.0196(17) -0.0041(15) -0.0042(14) 0.0020(15)
C56 0.0164(16) 0.0250(18) 0.0203(17) 0.0015(14) -0.0029(13) -0.0069(14)
C57 0.0160(16) 0.0169(16) 0.0185(16) 0.0017(13) -0.0046(13) -0.0031(13)
C58 0.0161(17) 0.031(2) 0.0314(19) 0.0026(16) -0.0051(15) -0.0041(15)
C59 0.028(2) 0.029(2) 0.0281(19) 0.0081(16) -0.0129(16) -0.0072(16)
C60 0.0260(19) 0.031(2) 0.032(2) -0.0086(17) -0.0080(16) -0.0082(16)
C61 0.0205(17) 0.0152(16) 0.0139(15) 0.0012(13) 0.0013(13) -0.0036(13)
C62 0.029(2) 0.0231(19) 0.0243(18) 0.0093(15) 0.0046(15) -0.0061(15)
C63 0.036(2) 0.0235(19) 0.0264(19) -0.0065(15) 0.0106(17) -0.0052(16)
C64 0.0194(18) 0.042(2) 0.0198(17) 0.0056(16) 0.0003(14) -0.0088(16)

loop_
_atom_type_symbol
_atom_type_description
_atom_type_scat_dispersion_real
_atom_type_scat_dispersion_imag
_atom_type_scat_source
C C 0.0033 0.0016 'International Tables Vol C Tables 4.2.6.8 and 6.1.1.4'
H H 0.0000 0.0000 'International Tables Vol C Tables 4.2.6.8 and 6.1.1.4'
B B 0.0013 0.0007 'International Tables Vol C Tables 4.2.6.8 and 6.1.1.4'
N N 0.0061 0.0033 'International Tables Vol C Tables 4.2.6.8 and 6.1.1.4'
O O 0.0106 0.0060 'International Tables Vol C Tables 4.2.6.8 and 6.1.1.4'
P P 0.1023 0.0942 'International Tables Vol C Tables 4.2.6.8 and 6.1.1.4'
Rh Rh -1.1178 0.9187 'International Tables Vol C Tables 4.2.6.8 and 6.1.1.4'

loop_
_geom_angle_atom_site_label_1
_geom_angle_atom_site_label_2
_geom_angle_atom_site_label_3
_geom_angle
C1 Rh1 B1 91.02(13)
C1 Rh1 C8 83.44(12)
B1 Rh1 C8 174.44(12)
C1 Rh1 P1 93.76(9)
B1 Rh1 P1 76.27(10)
C8 Rh1 P1 104.53(8)
C1 Rh1 P2 97.66(9)
B1 Rh1 P2 77.04(10)
C8 Rh1 P2 103.12(8)
P1 Rh1 P2 151.08(3)
C15 P1 C17 102.66(14)
C15 P1 C21 103.86(15)
C17 P1 C21 108.96(15)
C15 P1 Rh1 107.29(10)
C17 P1 Rh1 123.31(11)
C21 P1 Rh1 108.93(11)
C29 P2 C25 111.01(15)
C29 P2 C16 101.59(14)
C25 P2 C16 102.38(14)
C29 P2 Rh1 124.18(11)
C25 P2 Rh1 107.81(11)
C16 P2 Rh1 107.49(10)
O1 C1 C2 121.4(3)
O1 C1 Rh1 126.0(2)
C2 C1 Rh1 112.6(2)
C3 C2 C7 122.0(3)
C3 C2 C1 120.3(3)
C7 C2 C1 117.5(3)
C2 C3 C4 119.9(3)
C3 C4 C5 119.0(3)
C6 C5 C4 120.5(3)
C5 C6 C7 121.7(3)
C6 C7 C2 116.8(3)
C6 C7 C8 125.7(3)
C2 C7 C8 117.4(3)
C7 C8 Rh1 104.98(19)
N2 B1 N1 105.5(3)
N2 B1 Rh1 127.7(2)
N1 B1 Rh1 126.8(2)
C9 N1 B1 109.6(2)
C9 N1 C15 129.8(2)
B1 N1 C15 120.5(2)
C10 C9 N1 132.2(3)
C10 C9 C14 120.5(3)
N1 C9 C14 107.3(3)
C9 C10 C11 118.5(3)
C12 C11 C10 121.1(3)
C11 C12 C13 121.4(3)
C12 C13 C14 118.3(3)
N2 C14 C13 131.7(3)
N2 C14 C9 108.0(3)
C13 C14 C9 120.3(3)
C14 N2 B1 109.6(3)
C14 N2 C16 128.8(2)
B1 N2 C16 121.2(2)
N1 C15 P1 103.87(19)
N2 C16 P2 105.05(19)
C20 C17 C19 107.3(3)
C20 C17 C18 109.9(3)
C19 C17 C18 107.1(3)
C20 C17 P1 110.8(2)
C19 C17 P1 108.0(2)
C18 C17 P1 113.4(2)
C23 C21 C24 106.9(3)
C23 C21 C22 109.2(3)
C24 C21 C22 107.9(3)
C23 C21 P1 116.0(2)
C24 C21 P1 107.6(2)
C22 C21 P1 109.0(2)
C26 C25 C27 108.3(3)
C26 C25 C28 108.8(3)
C27 C25 C28 109.1(3)
C26 C25 P2 116.3(2)
C27 C25 P2 110.0(2)
C28 C25 P2 104.1(2)
C32 C29 C30 107.7(3)
C32 C29 C31 109.6(3)
C30 C29 C31 108.4(3)
C32 C29 P2 112.9(2)
C30 C29 P2 111.7(2)
C31 C29 P2 106.4(2)
C33 Rh2 B2 92.06(13)
C33 Rh2 C40 83.30(12)
B2 Rh2 C40 175.34(12)
C33 Rh2 P4 94.76(9)
B2 Rh2 P4 77.00(11)
C40 Rh2 P4 103.73(8)
C33 Rh2 P3 96.02(9)
B2 Rh2 P3 75.92(11)
C40 Rh2 P3 104.08(8)
P4 Rh2 P3 151.13(3)
C47 P3 C49 101.34(14)
C47 P3 C53 104.30(14)
C49 P3 C53 110.23(15)
C47 P3 Rh2 108.54(10)
C49 P3 Rh2 122.33(10)
C53 P3 Rh2 108.47(10)
C57 P4 C61 110.55(14)
C57 P4 C48 101.25(14)
C61 P4 C48 102.87(14)
C57 P4 Rh2 123.51(10)
C61 P4 Rh2 107.88(10)
C48 P4 Rh2 108.72(10)
O2 C33 C34 121.3(3)
O2 C33 Rh2 124.4(2)
C34 C33 Rh2 114.3(2)
C35 C34 C39 122.5(3)
C35 C34 C33 120.2(3)
C39 C34 C33 117.3(3)
C36 C35 C34 119.7(3)
C35 C36 C37 118.9(3)
C38 C37 C36 121.3(3)
C37 C38 C39 120.9(3)
C34 C39 C38 116.6(3)
C34 C39 C40 117.6(3)
C38 C39 C40 125.8(3)
C39 C40 Rh2 107.0(2)
N4 B2 N3 105.2(3)
N4 B2 Rh2 127.2(2)
N3 B2 Rh2 127.4(3)
C41 N3 B2 109.0(3)
C41 N3 C47 129.8(2)
B2 N3 C47 120.5(3)
C42 C41 N3 131.7(3)
C42 C41 C46 120.0(3)
N3 C41 C46 108.3(3)
C41 C42 C43 117.9(3)
C44 C43 C42 121.7(3)
C43 C44 C45 120.9(3)
C46 C45 C44 118.4(3)
C45 C46 N4 131.2(3)
C45 C46 C41 121.2(3)
N4 C46 C41 107.6(3)
C46 N4 B2 109.7(3)
C46 N4 C48 127.9(3)
B2 N4 C48 121.9(2)
N3 C47 P3 104.61(19)
N4 C48 P4 104.5(2)
C51 C49 C50 107.7(3)
C51 C49 C52 110.0(3)
C50 C49 C52 107.9(3)
C51 C49 P3 109.8(2)
C50 C49 P3 107.4(2)
C52 C49 P3 113.9(2)
C55 C53 C56 107.4(3)
C55 C53 C54 108.7(3)
C56 C53 C54 108.9(3)
C55 C53 P3 116.5(2)
C56 C53 P3 107.7(2)
C54 C53 P3 107.5(2)
C59 C57 C58 108.5(3)
C59 C57 C60 109.2(3)
C58 C57 C60 107.5(3)
C59 C57 P4 112.6(2)
C58 C57 P4 108.9(2)
C60 C57 P4 110.0(2)
C62 C61 C63 108.2(3)
C62 C61 C64 107.9(3)
C63 C61 C64 107.6(3)
C62 C61 P4 117.9(2)
C63 C61 P4 111.1(2)
C64 C61 P4 103.6(2)

loop_
_geom_bond_atom_site_label_1
_geom_bond_atom_site_label_2
_geom_bond_distance
Rh1 C1 1.950(3)
Rh1 B1 2.048(3)
Rh1 C8 2.219(3)
Rh1 P1 2.3463(9)
Rh1 P2 2.3787(9)
P1 C15 1.880(3)
P1 C17 1.886(3)
P1 C21 1.890(3)
P2 C29 1.883(3)
P2 C25 1.885(3)
P2 C16 1.890(3)
C1 O1 1.220(3)
C1 C2 1.505(4)
C2 C3 1.388(4)
C2 C7 1.404(4)
C3 C4 1.390(5)
C4 C5 1.395(5)
C5 C6 1.384(4)
C6 C7 1.396(4)
C7 C8 1.477(4)
B1 N2 1.422(4)
B1 N1 1.429(4)
N1 C9 1.389(4)
N1 C15 1.450(4)
C9 C10 1.384(4)
C9 C14 1.429(4)
C10 C11 1.399(4)
C11 C12 1.387(5)
C12 C13 1.393(4)
C13 C14 1.393(4)
C14 N2 1.385(4)
N2 C16 1.452(4)
C17 C20 1.536(4)
C17 C19 1.537(5)
C17 C18 1.557(4)
C21 C23 1.530(4)
C21 C24 1.535(5)
C21 C22 1.539(5)
C25 C26 1.531(5)
C25 C27 1.535(5)
C25 C28 1.536(5)
C29 C32 1.529(4)
C29 C30 1.544(4)
C29 C31 1.551(4)
Rh2 C33 1.960(3)
Rh2 B2 2.059(4)
Rh2 C40 2.207(3)
Rh2 P4 2.3529(9)
Rh2 P3 2.3574(10)
P3 C47 1.875(3)
P3 C49 1.891(3)
P3 C53 1.898(3)
P4 C57 1.893(3)
P4 C61 1.897(3)
P4 C48 1.897(3)
C33 O2 1.204(4)
C33 C34 1.502(4)
C34 C35 1.394(4)
C34 C39 1.397(4)
C35 C36 1.380(5)
C36 C37 1.393(5)
C37 C38 1.383(5)
C38 C39 1.407(4)
C39 C40 1.491(4)
B2 N4 1.429(5)
B2 N3 1.441(4)
N3 C41 1.394(4)
N3 C47 1.445(4)
C41 C42 1.393(4)
C41 C46 1.419(4)
C42 C43 1.399(5)
C43 C44 1.382(5)
C44 C45 1.391(4)
C45 C46 1.383(4)
C46 N4 1.399(4)
N4 C48 1.451(4)
C49 C51 1.536(5)
C49 C50 1.538(5)
C49 C52 1.541(4)
C53 C55 1.535(4)
C53 C56 1.540(4)
C53 C54 1.545(4)
C57 C59 1.535(4)
C57 C58 1.538(5)
C57 C60 1.544(5)
C61 C62 1.529(4)
C61 C63 1.536(4)
C61 C64 1.545(4)

loop_
_geom_torsion_atom_site_label_1
_geom_torsion_atom_site_label_2
_geom_torsion_atom_site_label_3
_geom_torsion_atom_site_label_4
_geom_torsion
C1 Rh1 P1 C15 -71.84(14)
B1 Rh1 P1 C15 18.30(15)
C8 Rh1 P1 C15 -156.03(14)
P2 Rh1 P1 C15 41.44(13)
C1 Rh1 P1 C17 46.79(15)
B1 Rh1 P1 C17 136.93(16)
C8 Rh1 P1 C17 -37.40(15)
P2 Rh1 P1 C17 160.07(13)
C1 Rh1 P1 C21 176.32(14)
B1 Rh1 P1 C21 -93.54(15)
C8 Rh1 P1 C21 92.13(14)
P2 Rh1 P1 C21 -70.40(13)
C1 Rh1 P2 C29 -22.01(15)
B1 Rh1 P2 C29 -111.30(15)
C8 Rh1 P2 C29 63.00(14)
P1 Rh1 P2 C29 -134.37(12)
C1 Rh1 P2 C25 -154.34(14)
B1 Rh1 P2 C25 116.37(15)
C8 Rh1 P2 C25 -69.34(14)
P1 Rh1 P2 C25 93.30(12)
C1 Rh1 P2 C16 95.94(14)
B1 Rh1 P2 C16 6.66(14)
C8 Rh1 P2 C16 -179.05(13)
P1 Rh1 P2 C16 -16.41(12)
B1 Rh1 C1 O1 -14.9(3)
C8 Rh1 C1 O1 165.6(3)
P1 Rh1 C1 O1 61.4(3)
P2 Rh1 C1 O1 -91.9(3)
B1 Rh1 C1 C2 163.7(2)
C8 Rh1 C1 C2 -15.7(2)
P1 Rh1 C1 C2 -120.0(2)
P2 Rh1 C1 C2 86.7(2)
O1 C1 C2 C3 15.0(4)
Rh1 C1 C2 C3 -163.7(2)
O1 C1 C2 C7 -170.4(3)
Rh1 C1 C2 C7 10.9(3)
C7 C2 C3 C4 -1.5(5)
C1 C2 C3 C4 172.9(3)
C2 C3 C4 C5 -0.7(5)
C3 C4 C5 C6 1.7(5)
C4 C5 C6 C7 -0.5(5)
C5 C6 C7 C2 -1.6(4)
C5 C6 C7 C8 -179.3(3)
C3 C2 C7 C6 2.6(4)
C1 C2 C7 C6 -172.0(3)
C3 C2 C7 C8 -179.5(3)
C1 C2 C7 C8 6.0(4)
C6 C7 C8 Rh1 160.6(2)
C2 C7 C8 Rh1 -17.2(3)
C1 Rh1 C8 C7 17.9(2)
P1 Rh1 C8 C7 110.15(18)
P2 Rh1 C8 C7 -78.42(19)
C1 Rh1 B1 N2 -98.3(3)
P1 Rh1 B1 N2 168.1(3)
P2 Rh1 B1 N2 -0.7(3)
C1 Rh1 B1 N1 80.0(3)
P1 Rh1 B1 N1 -13.6(3)
P2 Rh1 B1 N1 177.7(3)
N2 B1 N1 C9 1.0(3)
Rh1 B1 N1 C9 -177.6(2)
N2 B1 N1 C15 179.5(3)
Rh1 B1 N1 C15 0.9(4)
B1 N1 C9 C10 179.0(3)
C15 N1 C9 C10 0.7(5)
B1 N1 C9 C14 -0.9(3)
C15 N1 C9 C14 -179.3(3)
N1 C9 C10 C11 -179.7(3)
C14 C9 C10 C11 0.3(5)
C9 C10 C11 C12 0.0(5)
C10 C11 C12 C13 -0.8(5)
C11 C12 C13 C14 1.3(5)
C12 C13 C14 N2 178.7(3)
C12 C13 C14 C9 -0.9(4)
C10 C9 C14 N2 -179.5(3)
N1 C9 C14 N2 0.5(3)
C10 C9 C14 C13 0.2(4)
N1 C9 C14 C13 -179.9(3)
C13 C14 N2 B1 -179.4(3)
C9 C14 N2 B1 0.2(3)
C13 C14 N2 C16 7.4(5)
C9 C14 N2 C16 -173.0(3)
N1 B1 N2 C14 -0.8(3)
Rh1 B1 N2 C14 177.8(2)
N1 B1 N2 C16 173.0(3)
Rh1 B1 N2 C16 -8.4(4)
C9 N1 C15 P1 -166.1(3)
B1 N1 C15 P1 15.7(3)
C17 P1 C15 N1 -154.1(2)
C21 P1 C15 N1 92.4(2)
Rh1 P1 C15 N1 -22.9(2)
C14 N2 C16 P2 -174.6(2)
B1 N2 C16 P2 12.9(3)
C29 P2 C16 N2 119.9(2)
C25 P2 C16 N2 -125.3(2)
Rh1 P2 C16 N2 -11.8(2)
C15 P1 C17 C20 -160.8(2)
C21 P1 C17 C20 -51.1(3)
Rh1 P1 C17 C20 78.4(3)
C15 P1 C17 C19 81.9(2)
C21 P1 C17 C19 -168.4(2)
Rh1 P1 C17 C19 -38.9(3)
C15 P1 C17 C18 -36.7(3)
C21 P1 C17 C18 73.0(3)
Rh1 P1 C17 C18 -157.5(2)
C15 P1 C21 C23 68.9(3)
C17 P1 C21 C23 -40.0(3)
Rh1 P1 C21 C23 -177.0(2)
C15 P1 C21 C24 -50.7(2)
C17 P1 C21 C24 -159.5(2)
Rh1 P1 C21 C24 63.4(2)
C15 P1 C21 C22 -167.4(2)
C17 P1 C21 C22 83.7(2)
Rh1 P1 C21 C22 -53.3(2)
C29 P2 C25 C26 68.5(3)
C16 P2 C25 C26 -39.2(3)
Rh1 P2 C25 C26 -152.4(2)
C29 P2 C25 C27 -55.0(3)
C16 P2 C25 C27 -162.8(2)
Rh1 P2 C25 C27 84.1(2)
C29 P2 C25 C28 -171.8(2)
C16 P2 C25 C28 80.5(2)
Rh1 P2 C25 C28 -32.7(2)
C25 P2 C29 C32 -43.7(3)
C16 P2 C29 C32 64.6(2)
Rh1 P2 C29 C32 -174.73(17)
C25 P2 C29 C30 77.9(3)
C16 P2 C29 C30 -173.8(2)
Rh1 P2 C29 C30 -53.1(3)
C25 P2 C29 C31 -164.0(2)
C16 P2 C29 C31 -55.7(2)
Rh1 P2 C29 C31 64.9(2)
C33 Rh2 P3 C47 76.57(14)
B2 Rh2 P3 C47 -14.05(15)
C40 Rh2 P3 C47 161.15(14)
P4 Rh2 P3 C47 -34.78(13)
C33 Rh2 P3 C49 -40.66(16)
B2 Rh2 P3 C49 -131.28(17)
C40 Rh2 P3 C49 43.91(15)
P4 Rh2 P3 C49 -152.02(13)
C33 Rh2 P3 C53 -170.67(14)
B2 Rh2 P3 C53 98.71(15)
C40 Rh2 P3 C53 -86.10(13)
P4 Rh2 P3 C53 77.97(12)
C33 Rh2 P4 C57 33.68(15)
B2 Rh2 P4 C57 124.70(16)
C40 Rh2 P4 C57 -50.57(15)
P3 Rh2 P4 C57 145.34(12)
C33 Rh2 P4 C61 164.67(13)
B2 Rh2 P4 C61 -104.31(14)
C40 Rh2 P4 C61 80.42(13)
P3 Rh2 P4 C61 -83.67(12)
C33 Rh2 P4 C48 -84.45(14)
B2 Rh2 P4 C48 6.58(15)
C40 Rh2 P4 C48 -168.69(13)
P3 Rh2 P4 C48 27.21(13)
B2 Rh2 C33 O2 5.4(3)
C40 Rh2 C33 O2 -174.2(3)
P4 Rh2 C33 O2 82.5(3)
P3 Rh2 C33 O2 -70.7(3)
B2 Rh2 C33 C34 -174.1(2)
C40 Rh2 C33 C34 6.4(2)
P4 Rh2 C33 C34 -96.9(2)
P3 Rh2 C33 C34 109.9(2)
O2 C33 C34 C35 -7.4(5)
Rh2 C33 C34 C35 172.1(2)
O2 C33 C34 C39 173.8(3)
Rh2 C33 C34 C39 -6.8(3)
C39 C34 C35 C36 -0.2(5)
C33 C34 C35 C36 -179.0(3)
C34 C35 C36 C37 -0.7(5)
C35 C36 C37 C38 0.3(6)
C36 C37 C38 C39 1.0(5)
C35 C34 C39 C38 1.4(4)
C33 C34 C39 C38 -179.8(3)
C35 C34 C39 C40 -176.8(3)
C33 C34 C39 C40 2.1(4)
C37 C38 C39 C34 -1.8(5)
C37 C38 C39 C40 176.2(3)
C34 C39 C40 Rh2 2.9(3)
C38 C39 C40 Rh2 -175.0(3)
C33 Rh2 C40 C39 -5.1(2)
P4 Rh2 C40 C39 88.19(19)
P3 Rh2 C40 C39 -99.65(19)
C33 Rh2 B2 N4 88.9(3)
P4 Rh2 B2 N4 -5.5(3)
P3 Rh2 B2 N4 -175.4(3)
C33 Rh2 B2 N3 -85.1(3)
P4 Rh2 B2 N3 -179.5(3)
P3 Rh2 B2 N3 10.6(3)
N4 B2 N3 C41 -4.8(3)
Rh2 B2 N3 C41 170.2(2)
N4 B2 N3 C47 -176.3(3)
Rh2 B2 N3 C47 -1.2(4)
B2 N3 C41 C42 -175.5(3)
C47 N3 C41 C42 -5.1(5)
B2 N3 C41 C46 3.4(3)
C47 N3 C41 C46 173.8(3)
N3 C41 C42 C43 178.7(3)
C46 C41 C42 C43 -0.1(4)
C41 C42 C43 C44 0.4(5)
C42 C43 C44 C45 -0.7(5)
C43 C44 C45 C46 0.6(5)
C44 C45 C46 N4 -178.3(3)
C44 C45 C46 C41 -0.3(5)
C42 C41 C46 C45 0.0(4)
N3 C41 C46 C45 -179.0(3)
C42 C41 C46 N4 178.5(3)
N3 C41 C46 N4 -0.6(3)
C45 C46 N4 B2 175.7(3)
C41 C46 N4 B2 -2.5(3)
C45 C46 N4 C48 4.2(5)
C41 C46 N4 C48 -174.0(3)
N3 B2 N4 C46 4.5(3)
Rh2 B2 N4 C46 -170.6(2)
N3 B2 N4 C48 176.6(3)
Rh2 B2 N4 C48 1.5(4)
C41 N3 C47 P3 178.9(2)
B2 N3 C47 P3 -11.7(3)
C49 P3 C47 N3 147.5(2)
C53 P3 C47 N3 -98.0(2)
Rh2 P3 C47 N3 17.5(2)
C46 N4 C48 P4 175.3(2)
B2 N4 C48 P4 4.7(3)
C57 P4 C48 N4 -139.2(2)
C61 P4 C48 N4 106.5(2)
Rh2 P4 C48 N4 -7.7(2)
C47 P3 C49 C51 168.1(2)
C53 P3 C49 C51 58.1(3)
Rh2 P3 C49 C51 -71.2(3)
C47 P3 C49 C50 -75.0(2)
C53 P3 C49 C50 175.0(2)
Rh2 P3 C49 C50 45.7(3)
C47 P3 C49 C52 44.4(3)
C53 P3 C49 C52 -65.6(3)
Rh2 P3 C49 C52 165.1(2)
C47 P3 C53 C55 -74.2(3)
C49 P3 C53 C55 33.9(3)
Rh2 P3 C53 C55 170.3(2)
C47 P3 C53 C56 46.4(2)
C49 P3 C53 C56 154.5(2)
Rh2 P3 C53 C56 -69.1(2)
C47 P3 C53 C54 163.7(2)
C49 P3 C53 C54 -88.3(2)
Rh2 P3 C53 C54 48.1(2)
C61 P4 C57 C59 48.6(3)
C48 P4 C57 C59 -59.9(3)
Rh2 P4 C57 C59 178.48(19)
C61 P4 C57 C58 169.0(2)
C48 P4 C57 C58 60.5(2)
Rh2 P4 C57 C58 -61.1(2)
C61 P4 C57 C60 -73.4(3)
C48 P4 C57 C60 178.1(2)
Rh2 P4 C57 C60 56.4(3)
C57 P4 C61 C62 -64.2(3)
C48 P4 C61 C62 43.2(3)
Rh2 P4 C61 C62 158.1(2)
C57 P4 C61 C63 61.5(3)
C48 P4 C61 C63 168.9(2)
Rh2 P4 C61 C63 -76.3(2)
C57 P4 C61 C64 176.8(2)
C48 P4 C61 C64 -75.8(2)
Rh2 P4 C61 C64 39.0(2)
